data_7058941
loop_
_publ_author_name
'Stierstorfer, Joerg'
'Wurzenberger, Maximilian Hans Horst'
'Lommel, Marcus'
'Gruhne, Michael S.'
'Szimhardt, Norbert'
'Bissinger, Benjamin'

_publ_section_title
;
 Synthesis and Comparison of Copper(II) Complexes with various
 N-Aminotetrazole Ligands Involving Trinitrophenol Anions
;
_journal_name_full 'New Journal of Chemistry'
_journal_paper_doi 10.1039/C9NJ03937F
_journal_year 2019
_chemical_formula_moiety 'C14 H10 Cu N16 O16'
_chemical_formula_sum 'C14 H10 Cu N16 O16'
_chemical_formula_weight 721.92
_chemical_name_common 'bis(1-aminotetrazolyl) bis(trinitroresorcinato)copper(II)'
_chemical_name_systematic
;
bis(1-aminotetrazolyl) bis(trinitroresorcinato)copper(II)
;
_space_group_IT_number 14
_space_group_name_Hall '-P 2ybc'
_space_group_name_H-M_alt 'P 1 21/c 1'
_symmetry_cell_setting monoclinic
_symmetry_Int_Tables_number 14
_symmetry_space_group_name_Hall '-P 2ybc'
_symmetry_space_group_name_H-M 'P 1 21/c 1'
_atom_sites_solution_hydrogens mixed
_audit_creation_date
;
'Thu Nov 10 18:19:58 2016'
;
_audit_creation_method SHELXL-2013
_audit_update_record
;
2019-08-26 deposited with the CCDC.    2019-10-28 downloaded from the CCDC.
;
_cell_angle_alpha 90
_cell_angle_beta 94.962(6)
_cell_angle_gamma 90
_cell_formula_units_Z 2
_cell_length_a 5.8896(3)
_cell_length_b 19.8705(9)
_cell_length_c 10.7979(6)
_cell_measurement_reflns_used 1576
_cell_measurement_temperature 173(2)
_cell_measurement_theta_max 24.1280
_cell_measurement_theta_min 4.2810
_cell_volume 1258.93(11)
_computing_cell_refinement
;
CrysAlisPro, Agilent Technologies,
Version 1.171.37.33 (release 27-03-2014 CrysAlis171 .NET)
(compiled Mar 27 2014,17:12:48)
;
_computing_data_collection
;
CrysAlisPro, Agilent Technologies,
Version 1.171.37.33 (release 27-03-2014 CrysAlis171 .NET)
(compiled Mar 27 2014,17:12:48)
;
_computing_data_reduction
;
CrysAlisPro, Agilent Technologies,
Version 1.171.37.33 (release 27-03-2014 CrysAlis171 .NET)
(compiled Mar 27 2014,17:12:48)
;
_computing_molecular_graphics 'Diamond 2.1c, Crystal Impact GbR'
_computing_publication_material 'enCIFer 1.5.1 (CCDC 2014)'
_computing_structure_refinement 'SHELXL-2013 (Sheldrick, 2013)'
_computing_structure_solution SIR-92
_diffrn_ambient_temperature 173(2)
_diffrn_detector 'CCD plate'
_diffrn_detector_area_resol_mean 15.9809
_diffrn_detector_type Sapphire3
_diffrn_measured_fraction_theta_full 0.991
_diffrn_measured_fraction_theta_max 0.992
_diffrn_measurement_details
;
#__ type_ start__ end____ width___ exp.time_
  1 omega    3.00  100.00   1.0000   12.0000
omega____ theta____ kappa____ phi______ frames
    -       29.7932   77.0000   90.0000 97

#__ type_ start__ end____ width___ exp.time_
  2 omega  -22.00   75.00   1.0000   12.0000
omega____ theta____ kappa____ phi______ frames
    -       29.7932  -99.0000  -30.0000 97

#__ type_ start__ end____ width___ exp.time_
  3 omega   80.00  112.00   1.0000   12.0000
omega____ theta____ kappa____ phi______ frames
    -       29.7932 -179.0000 -120.0000 32

#__ type_ start__ end____ width___ exp.time_
  4 omega  -41.00   46.00   1.0000   12.0000
omega____ theta____ kappa____ phi______ frames
    -       29.7932  -57.0000  150.0000 87

#__ type_ start__ end____ width___ exp.time_
  5 omega  -92.00   12.00   1.0000   12.0000
omega____ theta____ kappa____ phi______ frames
    -      -28.6994   19.0000  120.0000 104

#__ type_ start__ end____ width___ exp.time_
  6 omega -107.00  -44.00   1.0000   12.0000
omega____ theta____ kappa____ phi______ frames
    -      -28.6994 -179.0000  150.0000 63

;
_diffrn_measurement_device 'four-circle diffractometer'
_diffrn_measurement_device_type 'Xcalibur, Sapphire3'
_diffrn_measurement_method '\w scans'
_diffrn_orient_matrix_UB_11 0.0230635000
_diffrn_orient_matrix_UB_12 0.0350327000
_diffrn_orient_matrix_UB_13 0.0007975000
_diffrn_orient_matrix_UB_21 0.1026829000
_diffrn_orient_matrix_UB_22 -0.0059702000
_diffrn_orient_matrix_UB_23 -0.0280797000
_diffrn_orient_matrix_UB_31 -0.0595147000
_diffrn_orient_matrix_UB_32 0.0032817000
_diffrn_orient_matrix_UB_33 -0.0596526000
_diffrn_radiation_monochromator graphite
_diffrn_radiation_probe x-ray
_diffrn_radiation_type MoK\a
_diffrn_radiation_wavelength 0.71073
_diffrn_reflns_av_R_equivalents 0.0634
_diffrn_reflns_av_sigmaI/netI 0.1473
_diffrn_reflns_av_unetI/netI 0.0650
_diffrn_reflns_Laue_measured_fraction_full 0.991
_diffrn_reflns_Laue_measured_fraction_max 0.992
_diffrn_reflns_limit_h_max 7
_diffrn_reflns_limit_h_min -7
_diffrn_reflns_limit_k_max 24
_diffrn_reflns_limit_k_min -24
_diffrn_reflns_limit_l_max 13
_diffrn_reflns_limit_l_min -13
_diffrn_reflns_number 9810
_diffrn_reflns_point_group_measured_fraction_full 0.991
_diffrn_reflns_point_group_measured_fraction_max 0.992
_diffrn_reflns_theta_full 25.242
_diffrn_reflns_theta_max 25.999
_diffrn_reflns_theta_min 4.224
_diffrn_source 'Enhance (Mo) X-ray Source'
_exptl_absorpt_coefficient_mu 0.982
_exptl_absorpt_correction_T_max 1.00000
_exptl_absorpt_correction_T_min 0.97932
_exptl_absorpt_correction_type multi-scan
_exptl_absorpt_process_details
;
CrysAlisPro, Agilent Technologies,
Version 1.171.37.33 (release 27-03-2014 CrysAlis171 .NET)
(compiled Mar 27 2014,17:12:48)
Empirical absorption correction using spherical harmonics,
 implemented in SCALE3 ABSPACK scaling algorithm.
;
_exptl_crystal_colour yellow-green
_exptl_crystal_density_diffrn 1.904
_exptl_crystal_description block
_exptl_crystal_F_000 726
_exptl_crystal_size_max 0.200
_exptl_crystal_size_mid 0.150
_exptl_crystal_size_min 0.100
_refine_diff_density_max 0.806
_refine_diff_density_min -0.320
_refine_diff_density_rms 0.083
_refine_ls_extinction_method none
_refine_ls_goodness_of_fit_ref 1.103
_refine_ls_hydrogen_treatment mixed
_refine_ls_matrix_type full
_refine_ls_number_parameters 230
_refine_ls_number_reflns 2459
_refine_ls_number_restraints 0
_refine_ls_restrained_S_all 1.103
_refine_ls_R_factor_all 0.0840
_refine_ls_R_factor_gt 0.0537
_refine_ls_shift/su_max 0.000
_refine_ls_shift/su_mean 0.000
_refine_ls_structure_factor_coef Fsqd
_refine_ls_weighting_details 'w=1/[\s^2^(Fo^2^)+(0.0425P)^2^+0.5210P] where P=(Fo^2^+2Fc^2^)/3'
_refine_ls_weighting_scheme calc
_refine_ls_wR_factor_gt 0.1086
_refine_ls_wR_factor_ref 0.1220
_reflns_Friedel_coverage 0.000
_reflns_number_gt 1771
_reflns_number_total 2459
_reflns_threshold_expression 'I > 2\s(I)'
_cod_data_source_file c9nj03937f2.cif
_cod_data_source_block lx541
_cod_database_code 7058941
_shelx_space_group_comment
;
The symmetry employed for this shelxl refinement is uniquely defined
by the following loop, which should always be used as a source of
symmetry information in preference to the above space-group names.
They are only intended as comments.
;
_shelx_estimated_absorpt_t_min 0.828
_shelx_estimated_absorpt_t_max 0.908
_shelxl_version_number 2013-4

loop_
_space_group_symop_operation_xyz
'x, y, z'
'-x, y+1/2, -z+1/2'
'-x, -y, -z'
'x, -y-1/2, z-1/2'

loop_
_atom_site_label
_atom_site_type_symbol
_atom_site_fract_x
_atom_site_fract_y
_atom_site_fract_z
_atom_site_U_iso_or_equiv
_atom_site_adp_type
_atom_site_occupancy
_atom_site_site_symmetry_order
_atom_site_calc_flag
_atom_site_refinement_flags_posn
_atom_site_refinement_flags_adp
_atom_site_refinement_flags_occupancy
Cu1 Cu 1.0000 0.5000 0.5000 0.0256(2) Uani 1 2 d S . P
O1 O 0.7279(5) 0.43655(13) 0.5896(3) 0.0317(7) Uani 1 1 d . . .
O2 O 0.6636(7) 0.35956(16) 0.7217(3) 0.0557(10) Uani 1 1 d . . .
O3 O 1.1020(5) 0.41003(12) 0.4545(2) 0.0268(6) Uani 1 1 d . . .
O4 O 0.6780(7) 0.13279(16) 0.5857(4) 0.0652(12) Uani 1 1 d . . .
O5 O 0.9336(5) 0.09946(13) 0.4687(3) 0.0394(8) Uani 1 1 d . . .
O6 O 1.2296(7) 0.3136(2) 0.2120(3) 0.0801(14) Uani 1 1 d . . .
O7 O 1.4813(5) 0.32460(17) 0.3646(3) 0.0490(9) Uani 1 1 d . . .
N1 N 0.7876(6) 0.50287(15) 0.3454(3) 0.0260(7) Uani 1 1 d . . .
N2 N 0.8272(6) 0.54154(17) 0.2445(3) 0.0331(8) Uani 1 1 d . . .
N3 N 0.6622(6) 0.53389(17) 0.1591(3) 0.0311(8) Uani 1 1 d . . .
N4 N 0.5144(6) 0.49090(15) 0.2044(3) 0.0257(7) Uani 1 1 d . . .
N5 N 0.3094(7) 0.4702(2) 0.1428(4) 0.0349(9) Uani 1 1 d . . .
N7 N 0.7480(6) 0.37760(16) 0.6282(3) 0.0300(8) Uani 1 1 d . . .
N8 N 0.8314(7) 0.14488(17) 0.5206(3) 0.0361(9) Uani 1 1 d . . .
N9 N 1.2905(6) 0.31160(16) 0.3217(3) 0.0299(8) Uani 1 1 d . . .
C1 C 0.5922(8) 0.4730(2) 0.3178(4) 0.0284(10) Uani 1 1 d . . .
C2 C 0.8669(7) 0.32953(18) 0.5575(3) 0.0236(8) Uani 1 1 d . . .
C3 C 0.8050(7) 0.26314(19) 0.5712(4) 0.0257(9) Uani 1 1 d . . .
H3 H 0.6978 0.2516 0.6286 0.031 Uiso 1 1 calc R U .
C4 C 0.8983(7) 0.21333(18) 0.5016(4) 0.0272(9) Uani 1 1 d . . .
C5 C 1.0607(7) 0.22960(18) 0.4191(4) 0.0242(9) Uani 1 1 d . . .
C6 C 1.1198(6) 0.29624(18) 0.4090(3) 0.0221(8) Uani 1 1 d . . .
C7 C 1.0291(7) 0.35031(18) 0.4738(3) 0.0227(9) Uani 1 1 d . . .
O8 O 1.1676(6) 0.18532(15) 0.3502(3) 0.0447(9) Uani 1 1 d . . .
H1 H 0.525(8) 0.446(2) 0.362(4) 0.038(13) Uiso 1 1 d . . .
H8 H 1.098(11) 0.138(3) 0.376(6) 0.10(2) Uiso 1 1 d . . .
H5B H 0.344(9) 0.451(3) 0.081(5) 0.049(17) Uiso 1 1 d . . .
H5A H 0.244(10) 0.508(3) 0.118(5) 0.063(18) Uiso 1 1 d . . .

loop_
_atom_site_aniso_label
_atom_site_aniso_U_11
_atom_site_aniso_U_22
_atom_site_aniso_U_33
_atom_site_aniso_U_23
_atom_site_aniso_U_13
_atom_site_aniso_U_12
Cu1 0.0333(4) 0.0153(3) 0.0293(4) -0.0015(3) 0.0086(3) -0.0014(3)
O1 0.0351(16) 0.0193(14) 0.0431(17) -0.0009(13) 0.0167(14) 0.0036(13)
O2 0.088(3) 0.0369(18) 0.049(2) 0.0058(16) 0.048(2) 0.0121(18)
O3 0.0324(16) 0.0167(14) 0.0326(15) -0.0021(12) 0.0089(13) -0.0032(12)
O4 0.088(3) 0.0285(18) 0.089(3) -0.0047(18) 0.068(2) -0.0156(18)
O5 0.054(2) 0.0175(14) 0.0502(19) -0.0043(14) 0.0217(16) -0.0005(14)
O6 0.072(3) 0.140(4) 0.0295(19) -0.009(2) 0.0144(19) -0.052(3)
O7 0.0240(17) 0.061(2) 0.062(2) 0.0126(18) 0.0056(16) -0.0096(16)
N1 0.0346(19) 0.0172(15) 0.0274(17) -0.0024(15) 0.0104(15) -0.0019(16)
N2 0.038(2) 0.0285(19) 0.034(2) 0.0044(16) 0.0108(18) -0.0020(16)
N3 0.036(2) 0.0295(19) 0.0289(19) 0.0035(16) 0.0105(17) -0.0017(16)
N4 0.0324(19) 0.0196(17) 0.0258(17) -0.0001(14) 0.0064(15) 0.0017(15)
N5 0.033(2) 0.035(2) 0.036(2) -0.003(2) 0.0040(19) 0.0021(18)
N7 0.037(2) 0.0234(18) 0.0319(19) -0.0020(15) 0.0141(17) 0.0014(16)
N8 0.051(2) 0.0213(18) 0.039(2) -0.0006(16) 0.0189(19) -0.0043(17)
N9 0.031(2) 0.029(2) 0.031(2) -0.0040(16) 0.0117(16) -0.0063(16)
C1 0.038(3) 0.0170(19) 0.031(2) -0.0003(18) 0.006(2) -0.0005(19)
C2 0.030(2) 0.0176(19) 0.025(2) -0.0025(17) 0.0088(17) 0.0020(17)
C3 0.031(2) 0.023(2) 0.024(2) 0.0034(17) 0.0089(17) -0.0019(17)
C4 0.036(2) 0.0159(19) 0.030(2) 0.0000(16) 0.0056(19) -0.0009(17)
C5 0.028(2) 0.0195(19) 0.026(2) -0.0078(17) 0.0075(17) 0.0021(17)
C6 0.023(2) 0.0218(19) 0.022(2) -0.0011(16) 0.0076(16) -0.0013(16)
C7 0.026(2) 0.0200(19) 0.021(2) 0.0002(16) 0.0008(17) 0.0003(16)
O8 0.057(2) 0.0264(17) 0.056(2) -0.0089(15) 0.0304(18) -0.0014(15)

loop_
_atom_type_symbol
_atom_type_description
_atom_type_scat_dispersion_real
_atom_type_scat_dispersion_imag
_atom_type_scat_source
C C 0.0033 0.0016 'International Tables Vol C Tables 4.2.6.8 and 6.1.1.4'
Cu Cu 0.3201 1.2651 'International Tables Vol C Tables 4.2.6.8 and 6.1.1.4'
N N 0.0061 0.0033 'International Tables Vol C Tables 4.2.6.8 and 6.1.1.4'
O O 0.0106 0.0060 'International Tables Vol C Tables 4.2.6.8 and 6.1.1.4'
H H 0.0000 0.0000 'International Tables Vol C Tables 4.2.6.8 and 6.1.1.4'

loop_
_geom_angle_atom_site_label_1
_geom_angle_atom_site_label_2
_geom_angle_atom_site_label_3
_geom_angle
_geom_angle_site_symmetry_1
_geom_angle_site_symmetry_3
O3 Cu1 O3 180.0 . 3_766
O3 Cu1 N1 89.99(11) . .
O3 Cu1 N1 90.01(11) 3_766 .
O3 Cu1 N1 90.01(11) . 3_766
O3 Cu1 N1 89.99(11) 3_766 3_766
N1 Cu1 N1 180.0 . 3_766
O3 Cu1 O1 81.16(10) . .
O3 Cu1 O1 98.84(10) 3_766 .
N1 Cu1 O1 87.64(12) . .
N1 Cu1 O1 92.36(12) 3_766 .
O3 Cu1 O1 98.84(10) . 3_766
O3 Cu1 O1 81.16(10) 3_766 3_766
N1 Cu1 O1 92.36(12) . 3_766
N1 Cu1 O1 87.64(12) 3_766 3_766
O1 Cu1 O1 180.00(12) . 3_766
N7 O1 Cu1 127.1(2) . .
C7 O3 Cu1 133.4(3) . .
C1 N1 N2 106.3(3) . .
C1 N1 Cu1 130.8(3) . .
N2 N1 Cu1 122.9(3) . .
N3 N2 N1 109.5(3) . .
N2 N3 N4 106.7(3) . .
C1 N4 N3 109.0(3) . .
C1 N4 N5 125.7(4) . .
N3 N4 N5 125.3(3) . .
N4 N5 H5B 105(4) . .
N4 N5 H5A 104(4) . .
H5B N5 H5A 107(5) . .
O2 N7 O1 121.4(3) . .
O2 N7 C2 119.7(3) . .
O1 N7 C2 118.9(3) . .
O4 N8 O5 122.0(4) . .
O4 N8 C4 119.8(4) . .
O5 N8 C4 118.3(4) . .
O7 N9 O6 123.8(4) . .
O7 N9 C6 117.7(3) . .
O6 N9 C6 118.4(4) . .
N1 C1 N4 108.6(4) . .
N1 C1 H1 128(3) . .
N4 C1 H1 124(3) . .
C3 C2 C7 122.7(3) . .
C3 C2 N7 115.6(4) . .
C7 C2 N7 121.6(3) . .
C2 C3 C4 120.3(4) . .
C2 C3 H3 119.9 . .
C4 C3 H3 119.9 . .
C3 C4 C5 120.3(4) . .
C3 C4 N8 118.2(4) . .
C5 C4 N8 121.4(4) . .
O8 C5 C6 116.9(4) . .
O8 C5 C4 125.4(4) . .
C6 C5 C4 117.7(3) . .
C5 C6 C7 125.7(4) . .
C5 C6 N9 116.3(3) . .
C7 C6 N9 118.0(3) . .
O3 C7 C6 118.5(4) . .
O3 C7 C2 128.2(3) . .
C6 C7 C2 113.3(3) . .
C5 O8 H8 103(4) . .

loop_
_geom_bond_atom_site_label_1
_geom_bond_atom_site_label_2
_geom_bond_distance
_geom_bond_site_symmetry_2
Cu1 O3 1.962(2) .
Cu1 O3 1.962(2) 3_766
Cu1 N1 1.999(3) .
Cu1 N1 1.999(3) 3_766
Cu1 O1 2.316(3) .
Cu1 O1 2.316(3) 3_766
O1 N7 1.245(4) .
O2 N7 1.218(4) .
O3 C7 1.285(4) .
O4 N8 1.216(5) .
O5 N8 1.245(4) .
O6 N9 1.208(4) .
O7 N9 1.206(4) .
N1 C1 1.306(5) .
N1 N2 1.369(4) .
N2 N3 1.289(4) .
N3 N4 1.342(5) .
N4 C1 1.318(5) .
N4 N5 1.390(5) .
N5 H5B 0.80(5) .
N5 H5A 0.87(5) .
N7 C2 1.441(5) .
N8 C4 1.436(5) .
N9 C6 1.468(5) .
C1 H1 0.84(4) .
C2 C3 1.380(5) .
C2 C7 1.432(5) .
C3 C4 1.385(5) .
C3 H3 0.9500 .
C4 C5 1.400(6) .
C5 O8 1.343(5) .
C5 C6 1.376(5) .
C6 C7 1.412(5) .
O8 H8 1.08(7) .

loop_
_geom_hbond_atom_site_label_D
_geom_hbond_atom_site_label_H
_geom_hbond_atom_site_label_A
_geom_hbond_distance_DH
_geom_hbond_distance_HA
_geom_hbond_distance_DA
_geom_hbond_angle_DHA
_geom_hbond_site_symmetry_A
C1 H1 O1 0.84(4) 2.64(4) 3.062(5) 112(3) .
C1 H1 O7 0.84(4) 2.42(4) 3.072(5) 135(4) 1_455
O8 H8 O5 1.08(7) 1.64(7) 2.598(4) 145(6) .
O8 H8 N2 1.08(7) 2.37(6) 3.036(4) 119(5) 2_745
O8 H8 N3 1.08(7) 2.54(6) 3.176(4) 117(5) 2_745
O8 H8 N8 1.08(7) 2.32(7) 2.929(5) 114(4) .
N5 H5B O4 0.80(5) 2.58(5) 3.085(6) 122(4) 4_565
N5 H5B N3 0.80(5) 2.61(5) 3.280(5) 142(4) 3_665
N5 H5A O5 0.87(5) 2.27(6) 3.129(5) 173(5) 2_655
C1 H1 O1 0.84(4) 2.64(4) 3.062(5) 112(3) .
C1 H1 O7 0.84(4) 2.42(4) 3.072(5) 135(4) 1_455
O8 H8 O5 1.08(7) 1.64(7) 2.598(4) 145(6) .
O8 H8 N2 1.08(7) 2.37(6) 3.036(4) 119(5) 2_745
O8 H8 N3 1.08(7) 2.54(6) 3.176(4) 117(5) 2_745
O8 H8 N8 1.08(7) 2.32(7) 2.929(5) 114(4) .
N5 H5B O4 0.80(5) 2.58(5) 3.085(6) 122(4) 4_565
N5 H5B N3 0.80(5) 2.61(5) 3.280(5) 142(4) 3_665
N5 H5A O5 0.87(5) 2.27(6) 3.129(5) 173(5) 2_655

loop_
_geom_torsion_atom_site_label_1
_geom_torsion_atom_site_label_2
_geom_torsion_atom_site_label_3
_geom_torsion_atom_site_label_4
_geom_torsion
C1 N1 N2 N3 -1.1(4)
Cu1 N1 N2 N3 -179.6(2)
N1 N2 N3 N4 0.6(4)
N2 N3 N4 C1 0.2(4)
N2 N3 N4 N5 178.4(4)
Cu1 O1 N7 O2 142.4(3)
Cu1 O1 N7 C2 -39.8(4)
N2 N1 C1 N4 1.1(4)
Cu1 N1 C1 N4 179.5(2)
N3 N4 C1 N1 -0.8(4)
N5 N4 C1 N1 -179.1(4)
O2 N7 C2 C3 24.1(5)
O1 N7 C2 C3 -153.7(4)
O2 N7 C2 C7 -159.2(4)
O1 N7 C2 C7 23.0(5)
C7 C2 C3 C4 -0.7(6)
N7 C2 C3 C4 176.0(3)
C2 C3 C4 C5 1.6(6)
C2 C3 C4 N8 179.0(3)
O4 N8 C4 C3 8.1(6)
O5 N8 C4 C3 -172.1(3)
O4 N8 C4 C5 -174.6(4)
O5 N8 C4 C5 5.2(6)
C3 C4 C5 O8 177.8(4)
N8 C4 C5 O8 0.5(6)
C3 C4 C5 C6 -1.0(6)
N8 C4 C5 C6 -178.2(3)
O8 C5 C6 C7 -179.6(3)
C4 C5 C6 C7 -0.7(6)
O8 C5 C6 N9 1.2(5)
C4 C5 C6 N9 -180.0(3)
O7 N9 C6 C5 -104.9(4)
O6 N9 C6 C5 78.6(5)
O7 N9 C6 C7 75.8(5)
O6 N9 C6 C7 -100.7(5)
Cu1 O3 C7 C6 169.1(2)
Cu1 O3 C7 C2 -12.9(6)
C5 C6 C7 O3 179.9(3)
N9 C6 C7 O3 -0.9(5)
C5 C6 C7 C2 1.6(5)
N9 C6 C7 C2 -179.2(3)
C3 C2 C7 O3 -178.9(4)
N7 C2 C7 O3 4.6(6)
C3 C2 C7 C6 -0.8(5)
N7 C2 C7 C6 -177.3(3)
